data_7014605
loop_
_publ_author_name
'Sadhu, Kalyan K.'
'Sen, Susan'
'Bharadwaj, Parimal K.'

_publ_section_title
;
 Cryptand derived fluorescence signaling systems for sensing Hg(II)
 ion: A comparative study.
;
_journal_issue 3
_journal_name_full 'Dalton transactions (Cambridge, England : 2003)'
_journal_page_first 726
_journal_page_last 734
_journal_paper_doi 10.1039/c0dt01005g
_journal_volume 40
_journal_year 2011
_chemical_formula_moiety 'C78 H75 N5 O3, 2(C H2 Cl2)'
_chemical_formula_sum 'C80 H79 Cl4 N5 O3'
_chemical_formula_weight 1300.28
_chemical_name_systematic
;
?
;
_space_group_IT_number 2
_symmetry_cell_setting triclinic
_symmetry_space_group_name_Hall '-P 1'
_symmetry_space_group_name_H-M 'P -1'
_atom_sites_solution_hydrogens geom
_atom_sites_solution_primary direct
_atom_sites_solution_secondary difmap
_audit_creation_method SHELXL-97
_cell_angle_alpha 74.456(5)
_cell_angle_beta 87.681(5)
_cell_angle_gamma 84.415(5)
_cell_formula_units_Z 2
_cell_length_a 11.970(5)
_cell_length_b 13.569(5)
_cell_length_c 21.610(5)
_cell_measurement_reflns_used 999
_cell_measurement_temperature 100(2)
_cell_measurement_theta_max 26.0
_cell_measurement_theta_min 2.2
_cell_volume 3365(2)
_computing_cell_refinement 'SAINT 6.45 ( Bruker, 2003)'
_computing_data_collection 'SMART 5.628 (Bruker, 2003)'
_computing_data_reduction 'SAINT 6.45 ( Bruker, 2003)'
_computing_molecular_graphics 'DIAMOND 2.1e'
_computing_structure_refinement 'SHELXL-97 (Sheldrick, 1997)'
_computing_structure_solution SIR-97
_diffrn_ambient_temperature 100(2)
_diffrn_measured_fraction_theta_full 0.985
_diffrn_measured_fraction_theta_max 0.985
_diffrn_measurement_device_type 'BRUKER SMART APEX'
_diffrn_measurement_method /w-scans
_diffrn_radiation_monochromator graphite
_diffrn_radiation_source 'fine-focus sealed tube'
_diffrn_radiation_type MoK\a
_diffrn_radiation_wavelength 0.71069
_diffrn_reflns_av_R_equivalents 0.0353
_diffrn_reflns_av_sigmaI/netI 0.0747
_diffrn_reflns_limit_h_max 14
_diffrn_reflns_limit_h_min -14
_diffrn_reflns_limit_k_max 16
_diffrn_reflns_limit_k_min -15
_diffrn_reflns_limit_l_max 25
_diffrn_reflns_limit_l_min -26
_diffrn_reflns_number 18815
_diffrn_reflns_theta_full 26.00
_diffrn_reflns_theta_max 26.00
_diffrn_reflns_theta_min 1.96
_exptl_absorpt_coefficient_mu 0.230
_exptl_absorpt_correction_T_max 0.9773
_exptl_absorpt_correction_T_min 0.9685
_exptl_absorpt_correction_type empirical
_exptl_absorpt_process_details SADABS
_exptl_crystal_colour yellow
_exptl_crystal_density_diffrn 1.283
_exptl_crystal_density_method 'not measured'
_exptl_crystal_description parallelopiped
_exptl_crystal_F_000 1372
_exptl_crystal_size_max 0.14
_exptl_crystal_size_mid 0.12
_exptl_crystal_size_min 0.10
_refine_diff_density_max 1.008
_refine_diff_density_min -0.823
_refine_diff_density_rms 0.131
_refine_ls_extinction_coef 0.0037(9)
_refine_ls_extinction_expression Fc^*^=kFc[1+0.001xFc^2^\l^3^/sin(2\q)]^-1/4^
_refine_ls_extinction_method SHELXL
_refine_ls_goodness_of_fit_ref 0.849
_refine_ls_hydrogen_treatment constr
_refine_ls_matrix_type full
_refine_ls_number_parameters 830
_refine_ls_number_reflns 12899
_refine_ls_number_restraints 0
_refine_ls_restrained_S_all 0.849
_refine_ls_R_factor_all 0.1004
_refine_ls_R_factor_gt 0.0735
_refine_ls_shift/su_max 0.000
_refine_ls_shift/su_mean 0.000
_refine_ls_structure_factor_coef Fsqd
_refine_ls_weighting_details 'calc w=1/[\s^2^(Fo^2^)+(0.1644P)^2^+5.3377P] where P=(Fo^2^+2Fc^2^)/3'
_refine_ls_weighting_scheme calc
_refine_ls_wR_factor_gt 0.1920
_refine_ls_wR_factor_ref 0.2354
_reflns_number_gt 9016
_reflns_number_total 12899
_reflns_threshold_expression >2sigma(I)
_cod_data_source_file C0DT01005G.TXT
_cod_data_source_block L12
_cod_depositor_comments
;
The following automatic conversions were performed:
'_symmetry_cell_setting' value 'Triclinic' changed to 'triclinic'
according to '/home/saulius/struct/CIF-dictionaries/cif_core.dic'
dictionary named 'cif_core.dic' version 2.4.1 from 2010-06-29.

Automatic conversion script
Id: cif_fix_enum 1555 2011-01-17 13:19:09Z saulius 
;
_cod_original_sg_symbol_H-M P-1
_cod_database_code 7014605

loop_
_symmetry_equiv_pos_as_xyz
'x, y, z'
'-x, -y, -z'

loop_
_atom_site_label
_atom_site_type_symbol
_atom_site_fract_x
_atom_site_fract_y
_atom_site_fract_z
_atom_site_U_iso_or_equiv
_atom_site_adp_type
_atom_site_occupancy
_atom_site_symmetry_multiplicity
_atom_site_calc_flag
_atom_site_refinement_flags
_atom_site_disorder_assembly
_atom_site_disorder_group
Cl2 Cl 0.62669(9) -0.41538(8) 0.76980(5) 0.0438(3) Uani 1 1 d . . .
Cl3 Cl 0.32192(8) -0.25287(8) 0.87221(5) 0.0413(3) Uani 1 1 d . . .
Cl4 Cl 0.46354(10) -0.44578(9) 0.91483(6) 0.0517(3) Uani 1 1 d . . .
Cl1 Cl 0.50674(10) -0.28292(10) 0.65931(6) 0.0554(3) Uani 1 1 d . . .
O3 O 1.07577(19) 0.16478(16) 0.75963(10) 0.0219(5) Uani 1 1 d . . .
O2 O 0.67249(18) 0.38502(16) 0.69921(11) 0.0220(5) Uani 1 1 d . . .
O1 O 0.90603(19) 0.42763(17) 0.52727(11) 0.0246(5) Uani 1 1 d . . .
N5 N 0.6504(2) -0.07259(19) 0.77788(12) 0.0184(5) Uani 1 1 d . . .
N4 N 0.9257(2) -0.23005(19) 0.81426(12) 0.0182(5) Uani 1 1 d . . .
N2 N 0.7204(2) 0.07511(19) 0.60759(12) 0.0198(6) Uani 1 1 d . . .
C42 C 1.0184(3) -0.2083(3) 0.57856(17) 0.0337(9) Uani 1 1 d . . .
H42 H 1.0744 -0.2623 0.5841 0.040 Uiso 1 1 calc R . .
N3 N 0.4616(2) 0.06330(19) 0.81165(12) 0.0173(5) Uani 1 1 d . . .
N1 N 0.9257(2) 0.35240(19) 0.70332(13) 0.0198(6) Uani 1 1 d . . .
C26 C 1.0870(3) 0.0661(2) 0.87221(15) 0.0207(7) Uani 1 1 d . . .
H26 H 1.0978 0.1235 0.8863 0.025 Uiso 1 1 calc R . .
C63 C 0.9472(2) -0.4722(2) 0.88304(15) 0.0179(6) Uani 1 1 d . . .
C65 C 0.4850(3) 0.0885(2) 0.91911(15) 0.0194(6) Uani 1 1 d . . .
C19 C 0.5283(2) 0.2699(2) 0.74404(15) 0.0178(6) Uani 1 1 d . . .
H19 H 0.5658 0.2445 0.7827 0.021 Uiso 1 1 calc R . .
C18 C 0.4266(3) 0.2326(2) 0.73563(15) 0.0186(6) Uani 1 1 d . . .
C78 C 0.5945(3) 0.1200(2) 0.91455(15) 0.0198(6) Uani 1 1 d . . .
C20 C 0.3801(2) 0.1530(2) 0.79159(15) 0.0194(6) Uani 1 1 d . . .
H20A H 0.3628 0.1829 0.8273 0.023 Uiso 1 1 calc R . .
H20B H 0.3111 0.1321 0.7790 0.023 Uiso 1 1 calc R . .
C3 C 0.8123(3) 0.3826(2) 0.51836(15) 0.0218(7) Uani 1 1 d . . .
C22 C 0.5342(3) -0.0990(2) 0.78191(16) 0.0202(6) Uani 1 1 d . . .
H22A H 0.5221 -0.1464 0.8235 0.024 Uiso 1 1 calc R . .
H22B H 0.5238 -0.1345 0.7494 0.024 Uiso 1 1 calc R . .
C50 C 0.9885(3) -0.4134(2) 0.82392(15) 0.0185(6) Uani 1 1 d . . .
C15 C 0.5169(3) 0.3829(2) 0.63670(15) 0.0220(7) Uani 1 1 d . . .
H15 H 0.5463 0.4336 0.6039 0.026 Uiso 1 1 calc R . .
C51 C 1.0943(3) -0.4462(2) 0.80008(15) 0.0188(6) Uani 1 1 d . . .
C21 C 0.4456(3) -0.0082(2) 0.77307(16) 0.0205(6) Uani 1 1 d . . .
H21A H 0.4447 0.0296 0.7281 0.025 Uiso 1 1 calc R . .
H21B H 0.3727 -0.0343 0.7838 0.025 Uiso 1 1 calc R . .
C67 C 0.2927(3) 0.0938(2) 0.96886(15) 0.0221(7) Uani 1 1 d . . .
H67 H 0.2720 0.0459 0.9487 0.027 Uiso 1 1 calc R . .
C25 C 1.0757(2) 0.0746(2) 0.80723(15) 0.0197(6) Uani 1 1 d . . .
C29 C 1.0563(3) -0.1065(2) 0.83023(16) 0.0205(7) Uani 1 1 d . . .
C43 C 0.9144(3) -0.2209(3) 0.55767(17) 0.0327(8) Uani 1 1 d . . .
C14 C 0.5735(3) 0.3445(2) 0.69484(15) 0.0196(6) Uani 1 1 d . . .
C71 C 0.4315(3) 0.2007(2) 0.99020(15) 0.0217(7) Uani 1 1 d . . .
C58 C 1.0117(3) -0.5622(2) 0.91877(16) 0.0217(7) Uani 1 1 d . . .
C56 C 1.1574(3) -0.5366(2) 0.83622(16) 0.0224(7) Uani 1 1 d . . .
C49 C 0.9194(3) -0.3190(2) 0.78733(15) 0.0189(6) Uani 1 1 d . . .
H49A H 0.9453 -0.3010 0.7429 0.023 Uiso 1 1 calc R . .
H49B H 0.8417 -0.3340 0.7879 0.023 Uiso 1 1 calc R . .
C16 C 0.4178(3) 0.3451(2) 0.62844(16) 0.0232(7) Uani 1 1 d . . .
H16 H 0.3809 0.3700 0.5895 0.028 Uiso 1 1 calc R . .
C7 C 0.6776(3) 0.2559(2) 0.54505(15) 0.0202(7) Uani 1 1 d . . .
C10 C 0.6759(3) -0.0094(2) 0.65648(15) 0.0202(6) Uani 1 1 d . . .
H10A H 0.7214 -0.0729 0.6574 0.024 Uiso 1 1 calc R . .
H10B H 0.5999 -0.0171 0.6458 0.024 Uiso 1 1 calc R . .
C57 C 1.1154(3) -0.5921(2) 0.89455(17) 0.0247(7) Uani 1 1 d . . .
H57 H 1.1573 -0.6506 0.9180 0.030 Uiso 1 1 calc R . .
C17 C 0.3710(3) 0.2694(2) 0.67783(15) 0.0209(7) Uani 1 1 d . . .
H17 H 0.3038 0.2444 0.6717 0.025 Uiso 1 1 calc R . .
C70 C 0.3483(3) 0.2382(3) 1.03044(16) 0.0252(7) Uani 1 1 d . . .
H70 H 0.3659 0.2872 1.0506 0.030 Uiso 1 1 calc R . .
C9 C 0.6347(3) 0.1614(2) 0.59083(16) 0.0220(7) Uani 1 1 d . . .
H9A H 0.6068 0.1785 0.6298 0.026 Uiso 1 1 calc R . .
H9B H 0.5724 0.1410 0.5713 0.026 Uiso 1 1 calc R . .
C66 C 0.4030(3) 0.1267(2) 0.95813(14) 0.0191(6) Uani 1 1 d . . .
C35 C 0.8487(3) -0.0443(3) 0.56129(16) 0.0252(7) Uani 1 1 d . . .
C32 C 0.8485(3) -0.1430(2) 0.78157(15) 0.0191(6) Uani 1 1 d . . .
H32A H 0.8719 -0.1206 0.7369 0.023 Uiso 1 1 calc R . .
H32B H 0.8545 -0.0867 0.8006 0.023 Uiso 1 1 calc R . .
C33 C 0.7264(2) -0.1656(2) 0.78436(15) 0.0178(6) Uani 1 1 d . . .
H33A H 0.7127 -0.1966 0.7502 0.021 Uiso 1 1 calc R . .
H33B H 0.7113 -0.2144 0.8250 0.021 Uiso 1 1 calc R . .
C30 C 1.0615(3) -0.0118(2) 0.78649(16) 0.0209(7) Uani 1 1 d . . .
H30 H 1.0553 -0.0059 0.7429 0.025 Uiso 1 1 calc R . .
C69 C 0.2446(3) 0.2034(3) 1.03947(16) 0.0262(7) Uani 1 1 d . . .
H69 H 0.1922 0.2272 1.0663 0.031 Uiso 1 1 calc R . .
C8 C 0.7716(3) 0.2975(2) 0.56135(15) 0.0208(7) Uani 1 1 d . . .
H8 H 0.8064 0.2683 0.6006 0.025 Uiso 1 1 calc R . .
C11 C 0.6761(3) 0.0116(2) 0.72294(15) 0.0188(6) Uani 1 1 d . . .
H11A H 0.7496 0.0315 0.7292 0.023 Uiso 1 1 calc R . .
H11B H 0.6222 0.0698 0.7227 0.023 Uiso 1 1 calc R . .
C55 C 1.2642(3) -0.5692(3) 0.81182(18) 0.0275(8) Uani 1 1 d . . .
H55 H 1.3053 -0.6281 0.8353 0.033 Uiso 1 1 calc R . .
C1 C 0.9077(3) 0.4244(3) 0.64026(16) 0.0238(7) Uani 1 1 d . . .
H1A H 0.9353 0.4892 0.6403 0.029 Uiso 1 1 calc R . .
H1B H 0.8277 0.4368 0.6322 0.029 Uiso 1 1 calc R . .
C2 C 0.9662(3) 0.3853(3) 0.58586(16) 0.0246(7) Uani 1 1 d . . .
H2A H 1.0425 0.4051 0.5801 0.029 Uiso 1 1 calc R . .
H2B H 0.9696 0.3109 0.5969 0.029 Uiso 1 1 calc R . .
C64 C 0.4578(3) 0.0144(2) 0.88143(15) 0.0192(6) Uani 1 1 d . . .
H64A H 0.5115 -0.0458 0.8916 0.023 Uiso 1 1 calc R . .
H64B H 0.3836 -0.0078 0.8938 0.023 Uiso 1 1 calc R . .
C48 C 0.8255(3) -0.1380(3) 0.54921(16) 0.0285(8) Uani 1 1 d . . .
C73 C 0.6216(3) 0.1933(3) 0.94782(16) 0.0244(7) Uani 1 1 d . . .
C62 C 0.8413(3) -0.4440(2) 0.91036(16) 0.0225(7) Uani 1 1 d . . .
H62 H 0.7971 -0.3862 0.8881 0.027 Uiso 1 1 calc R . .
C12 C 0.8489(3) 0.3846(3) 0.75047(16) 0.0229(7) Uani 1 1 d . . .
H12A H 0.8355 0.4589 0.7381 0.027 Uiso 1 1 calc R . .
H12B H 0.8842 0.3643 0.7921 0.027 Uiso 1 1 calc R . .
C68 C 0.2171(3) 0.1305(3) 1.00763(16) 0.0247(7) Uani 1 1 d . . .
H68 H 0.1458 0.1073 1.0134 0.030 Uiso 1 1 calc R . .
C4 C 0.7569(3) 0.4291(2) 0.46069(15) 0.0234(7) Uani 1 1 d . . .
H4 H 0.7832 0.4871 0.4324 0.028 Uiso 1 1 calc R . .
C77 C 0.6833(3) 0.0811(2) 0.87844(15) 0.0227(7) Uani 1 1 d . . .
H77 H 0.6678 0.0353 0.8554 0.027 Uiso 1 1 calc R . .
C27 C 1.0820(3) -0.0295(3) 0.91595(16) 0.0227(7) Uani 1 1 d . . .
H27 H 1.0892 -0.0358 0.9596 0.027 Uiso 1 1 calc R . .
C59 C 0.9700(3) -0.6177(2) 0.98002(17) 0.0258(7) Uani 1 1 d . . .
H59 H 1.0124 -0.6757 1.0037 0.031 Uiso 1 1 calc R . .
C31 C 1.0415(3) -0.1993(2) 0.80620(16) 0.0212(7) Uani 1 1 d . . .
H31A H 1.0624 -0.1843 0.7610 0.025 Uiso 1 1 calc R . .
H31B H 1.0920 -0.2565 0.8292 0.025 Uiso 1 1 calc R . .
C5 C 0.6630(3) 0.3888(3) 0.44587(16) 0.0254(7) Uani 1 1 d . . .
H5 H 0.6254 0.4202 0.4078 0.031 Uiso 1 1 calc R . .
C53 C 1.2436(3) -0.4254(3) 0.71912(18) 0.0309(8) Uani 1 1 d . . .
H53 H 1.2727 -0.3888 0.6801 0.037 Uiso 1 1 calc R . .
C34 C 0.7608(3) 0.0459(2) 0.54895(15) 0.0242(7) Uani 1 1 d . . .
H34A H 0.7918 0.1044 0.5195 0.029 Uiso 1 1 calc R . .
H34B H 0.6974 0.0293 0.5283 0.029 Uiso 1 1 calc R . .
C36 C 0.9558(3) -0.0336(3) 0.58193(16) 0.0277(8) Uani 1 1 d . . .
C52 C 1.1425(3) -0.3914(3) 0.74043(16) 0.0250(7) Uani 1 1 d . . .
H52 H 1.1041 -0.3318 0.7159 0.030 Uiso 1 1 calc R . .
C74 C 0.7334(3) 0.2222(3) 0.94417(17) 0.0292(8) Uani 1 1 d . . .
H74 H 0.7508 0.2703 0.9651 0.035 Uiso 1 1 calc R . .
C76 C 0.7890(3) 0.1095(3) 0.87709(16) 0.0253(7) Uani 1 1 d . . .
H76 H 0.8451 0.0820 0.8539 0.030 Uiso 1 1 calc R . .
C61 C 0.8049(3) -0.5005(3) 0.96825(17) 0.0276(7) Uani 1 1 d . . .
H61 H 0.7355 -0.4815 0.9846 0.033 Uiso 1 1 calc R . .
C24 C 1.0760(3) 0.2574(2) 0.77870(16) 0.0214(7) Uani 1 1 d . . .
H24A H 1.1501 0.2637 0.7931 0.026 Uiso 1 1 calc R . .
H24B H 1.0228 0.2573 0.8138 0.026 Uiso 1 1 calc R . .
C13 C 0.7372(3) 0.3385(3) 0.75614(16) 0.0233(7) Uani 1 1 d . . .
H13A H 0.7500 0.2650 0.7616 0.028 Uiso 1 1 calc R . .
H13B H 0.6960 0.3499 0.7935 0.028 Uiso 1 1 calc R . .
C6 C 0.6245(3) 0.3013(2) 0.48753(15) 0.0224(7) Uani 1 1 d . . .
H6 H 0.5627 0.2733 0.4766 0.027 Uiso 1 1 calc R . .
C41 C 1.0423(3) -0.1178(3) 0.59150(16) 0.0310(8) Uani 1 1 d . . .
C75 C 0.8150(3) 0.1810(3) 0.91087(16) 0.0265(7) Uani 1 1 d . . .
H75 H 0.8879 0.1995 0.9100 0.032 Uiso 1 1 calc R . .
C38 C 1.0901(3) 0.0694(3) 0.61174(18) 0.0353(9) Uani 1 1 d . . .
H38 H 1.1066 0.1315 0.6182 0.042 Uiso 1 1 calc R . .
C23 C 1.0436(3) 0.3459(2) 0.72133(16) 0.0215(7) Uani 1 1 d . . .
H23A H 1.0578 0.4095 0.7308 0.026 Uiso 1 1 calc R . .
H23B H 1.0911 0.3390 0.6850 0.026 Uiso 1 1 calc R . .
C47 C 0.7207(3) -0.1560(3) 0.52804(19) 0.0346(9) Uani 1 1 d . . .
H47 H 0.6615 -0.1049 0.5234 0.042 Uiso 1 1 calc R . .
C60 C 0.8711(3) -0.5880(3) 1.00402(17) 0.0284(8) Uani 1 1 d . . .
H60 H 0.8461 -0.6247 1.0441 0.034 Uiso 1 1 calc R . .
C72 C 0.5386(3) 0.2332(3) 0.98322(16) 0.0260(7) Uani 1 1 d . . .
H72 H 0.5553 0.2831 1.0028 0.031 Uiso 1 1 calc R . .
C54 C 1.3055(3) -0.5149(3) 0.75501(19) 0.0316(8) Uani 1 1 d . . .
H54 H 1.3746 -0.5365 0.7396 0.038 Uiso 1 1 calc R . .
C37 C 0.9850(3) 0.0596(3) 0.59309(16) 0.0304(8) Uani 1 1 d . . .
H37 H 0.9310 0.1152 0.5875 0.036 Uiso 1 1 calc R . .
C28 C 1.0665(3) -0.1148(2) 0.89567(15) 0.0213(7) Uani 1 1 d . . .
H28 H 1.0627 -0.1782 0.9255 0.026 Uiso 1 1 calc R . .
C0 C 1.1504(3) -0.1048(3) 0.61177(18) 0.0378(9) Uani 1 1 d . . .
H0 H 1.2058 -0.1594 0.6186 0.045 Uiso 1 1 calc R . .
C44 C 0.8918(4) -0.3132(3) 0.54283(19) 0.0394(10) Uani 1 1 d . . .
H44 H 0.9487 -0.3664 0.5477 0.047 Uiso 1 1 calc R . .
C39 C 1.1742(3) -0.0141(4) 0.62142(18) 0.0418(10) Uani 1 1 d . . .
H39 H 1.2455 -0.0068 0.6343 0.050 Uiso 1 1 calc R . .
C45 C 0.7915(4) -0.3263(3) 0.5220(2) 0.0423(10) Uani 1 1 d . . .
H45 H 0.7797 -0.3875 0.5128 0.051 Uiso 1 1 calc R . .
C46 C 0.7036(4) -0.2457(3) 0.5143(2) 0.0431(10) Uani 1 1 d . . .
H46 H 0.6340 -0.2543 0.4997 0.052 Uiso 1 1 calc R . .
C79 C 0.6304(4) -0.3646(4) 0.6856(2) 0.0464(10) Uani 1 1 d . . .
H79A H 0.6369 -0.4203 0.6651 0.056 Uiso 1 1 calc R . .
H79B H 0.6956 -0.3261 0.6733 0.056 Uiso 1 1 calc R . .
C80 C 0.3753(4) -0.3660(4) 0.8543(2) 0.0582(13) Uani 1 1 d . . .
H80A H 0.4174 -0.3492 0.8141 0.070 Uiso 1 1 calc R . .
H80B H 0.3133 -0.4035 0.8484 0.070 Uiso 1 1 calc R . .

loop_
_atom_site_aniso_label
_atom_site_aniso_U_11
_atom_site_aniso_U_22
_atom_site_aniso_U_33
_atom_site_aniso_U_23
_atom_site_aniso_U_13
_atom_site_aniso_U_12
Cl2 0.0438(6) 0.0386(6) 0.0506(6) -0.0147(5) 0.0002(5) -0.0038(4)
Cl3 0.0346(5) 0.0423(6) 0.0467(6) -0.0096(4) 0.0026(4) -0.0098(4)
Cl4 0.0598(7) 0.0485(6) 0.0450(6) -0.0133(5) 0.0025(5) 0.0054(5)
Cl1 0.0524(7) 0.0702(8) 0.0466(7) -0.0195(6) -0.0080(5) -0.0058(6)
O3 0.0286(12) 0.0145(11) 0.0220(12) -0.0032(9) -0.0011(9) -0.0033(9)
O2 0.0192(11) 0.0210(11) 0.0234(12) -0.0016(9) -0.0013(9) -0.0020(9)
O1 0.0260(12) 0.0250(12) 0.0201(12) -0.0007(9) 0.0012(9) -0.0041(10)
N5 0.0188(13) 0.0160(13) 0.0190(13) -0.0035(10) 0.0041(10) 0.0003(10)
N4 0.0180(13) 0.0144(12) 0.0224(14) -0.0051(10) -0.0016(10) -0.0009(10)
N2 0.0220(13) 0.0180(13) 0.0171(13) -0.0033(10) 0.0043(10) 0.0035(11)
C42 0.043(2) 0.0276(19) 0.0223(18) 0.0000(14) 0.0098(16) 0.0142(16)
N3 0.0160(12) 0.0175(13) 0.0183(13) -0.0059(10) -0.0004(10) 0.0027(10)
N1 0.0196(13) 0.0173(13) 0.0214(14) -0.0027(11) -0.0010(11) -0.0023(10)
C26 0.0197(15) 0.0201(16) 0.0229(17) -0.0071(13) -0.0004(13) -0.0012(12)
C63 0.0184(15) 0.0165(15) 0.0197(15) -0.0051(12) -0.0016(12) -0.0042(12)
C65 0.0202(15) 0.0184(15) 0.0172(15) -0.0015(12) 0.0018(12) -0.0003(12)
C19 0.0191(15) 0.0145(14) 0.0171(15) -0.0019(12) 0.0003(12) 0.0044(12)
C18 0.0177(15) 0.0149(14) 0.0220(16) -0.0049(12) -0.0002(12) 0.0038(12)
C78 0.0209(15) 0.0189(15) 0.0177(15) -0.0020(12) -0.0024(12) 0.0001(12)
C20 0.0159(15) 0.0196(15) 0.0232(16) -0.0072(13) 0.0017(12) 0.0000(12)
C3 0.0229(16) 0.0182(15) 0.0229(17) -0.0048(13) 0.0023(13) 0.0024(13)
C22 0.0185(15) 0.0185(15) 0.0243(17) -0.0071(13) 0.0035(12) -0.0033(12)
C50 0.0215(15) 0.0148(15) 0.0209(16) -0.0070(12) -0.0034(12) -0.0021(12)
C15 0.0232(16) 0.0171(15) 0.0220(16) -0.0009(12) 0.0018(13) 0.0039(12)
C51 0.0215(15) 0.0148(15) 0.0214(16) -0.0069(12) -0.0022(12) -0.0009(12)
C21 0.0200(15) 0.0195(16) 0.0226(16) -0.0071(13) 0.0003(12) -0.0012(12)
C67 0.0215(16) 0.0224(16) 0.0221(16) -0.0060(13) 0.0011(13) -0.0008(13)
C25 0.0141(14) 0.0183(15) 0.0251(17) -0.0038(13) 0.0018(12) -0.0010(12)
C29 0.0152(14) 0.0184(15) 0.0274(17) -0.0060(13) 0.0016(12) -0.0004(12)
C43 0.046(2) 0.0227(18) 0.0224(18) 0.0002(14) 0.0155(16) 0.0058(16)
C14 0.0185(15) 0.0177(15) 0.0218(16) -0.0053(12) 0.0020(12) 0.0017(12)
C71 0.0238(16) 0.0225(16) 0.0165(15) -0.0032(12) -0.0014(12) 0.0045(13)
C58 0.0259(17) 0.0150(15) 0.0247(17) -0.0054(13) -0.0013(13) -0.0032(12)
C56 0.0218(16) 0.0185(16) 0.0295(18) -0.0110(13) -0.0005(13) -0.0017(13)
C49 0.0211(15) 0.0174(15) 0.0185(15) -0.0051(12) 0.0002(12) -0.0023(12)
C16 0.0264(17) 0.0230(16) 0.0180(16) -0.0035(13) -0.0044(13) 0.0046(13)
C7 0.0240(16) 0.0141(15) 0.0211(16) -0.0046(12) 0.0045(13) 0.0025(12)
C10 0.0224(16) 0.0163(15) 0.0195(16) -0.0016(12) 0.0028(12) 0.0003(12)
C57 0.0268(17) 0.0141(15) 0.0320(19) -0.0042(13) -0.0061(14) 0.0005(13)
C17 0.0205(15) 0.0156(15) 0.0254(17) -0.0047(13) -0.0009(13) 0.0024(12)
C70 0.0304(18) 0.0270(18) 0.0195(16) -0.0099(14) -0.0020(13) 0.0021(14)
C9 0.0212(16) 0.0188(16) 0.0242(17) -0.0049(13) 0.0022(13) 0.0029(13)
C66 0.0217(15) 0.0178(15) 0.0153(15) -0.0011(12) -0.0017(12) 0.0011(12)
C35 0.0299(18) 0.0233(17) 0.0188(16) -0.0029(13) 0.0089(13) 0.0035(14)
C32 0.0207(16) 0.0144(15) 0.0201(16) -0.0016(12) 0.0030(12) -0.0015(12)
C33 0.0197(15) 0.0162(15) 0.0170(15) -0.0039(12) 0.0025(12) -0.0008(12)
C30 0.0185(15) 0.0229(16) 0.0209(16) -0.0060(13) 0.0005(12) 0.0002(12)
C69 0.0234(17) 0.0361(19) 0.0173(16) -0.0076(14) 0.0013(13) 0.0072(14)
C8 0.0233(16) 0.0180(15) 0.0194(16) -0.0037(12) 0.0015(13) 0.0020(12)
C11 0.0186(15) 0.0148(15) 0.0212(16) -0.0034(12) 0.0021(12) 0.0018(12)
C55 0.0215(17) 0.0228(17) 0.041(2) -0.0149(15) -0.0032(15) 0.0052(13)
C1 0.0219(16) 0.0236(17) 0.0225(17) -0.0005(13) -0.0001(13) -0.0014(13)
C2 0.0230(16) 0.0241(17) 0.0231(17) -0.0008(13) -0.0009(13) 0.0001(13)
C64 0.0220(15) 0.0150(15) 0.0187(16) -0.0016(12) 0.0025(12) -0.0009(12)
C48 0.038(2) 0.0212(17) 0.0231(18) -0.0042(13) 0.0129(15) 0.0032(15)
C73 0.0245(17) 0.0270(17) 0.0204(16) -0.0028(13) -0.0029(13) -0.0043(14)
C62 0.0215(16) 0.0188(16) 0.0269(17) -0.0052(13) -0.0011(13) -0.0018(13)
C12 0.0222(16) 0.0249(17) 0.0199(16) -0.0024(13) -0.0032(13) -0.0025(13)
C68 0.0195(16) 0.0282(18) 0.0238(17) -0.0039(14) 0.0007(13) 0.0006(13)
C4 0.0300(18) 0.0166(15) 0.0203(16) -0.0002(12) 0.0054(13) -0.0008(13)
C77 0.0228(16) 0.0226(16) 0.0195(16) -0.0015(13) 0.0007(13) 0.0014(13)
C27 0.0190(15) 0.0265(17) 0.0215(17) -0.0044(13) 0.0004(13) -0.0018(13)
C59 0.0305(18) 0.0149(15) 0.0283(18) 0.0019(13) -0.0067(14) -0.0036(13)
C31 0.0180(15) 0.0177(15) 0.0270(17) -0.0051(13) 0.0003(13) -0.0001(12)
C5 0.0293(18) 0.0255(17) 0.0193(16) -0.0049(13) -0.0012(13) 0.0056(14)
C53 0.0315(19) 0.0301(19) 0.033(2) -0.0131(15) 0.0088(15) 0.0002(15)
C34 0.0304(18) 0.0202(16) 0.0196(16) -0.0045(13) 0.0072(13) 0.0046(14)
C36 0.0303(18) 0.0282(18) 0.0186(16) 0.0001(13) 0.0104(14) 0.0048(14)
C52 0.0275(17) 0.0231(17) 0.0241(17) -0.0072(14) 0.0054(14) -0.0002(14)
C74 0.0307(19) 0.0327(19) 0.0249(18) -0.0069(15) 0.0003(14) -0.0086(15)
C76 0.0197(16) 0.0290(18) 0.0229(17) -0.0013(14) -0.0004(13) 0.0025(13)
C61 0.0233(17) 0.0289(18) 0.0307(19) -0.0079(15) 0.0056(14) -0.0059(14)
C24 0.0218(16) 0.0158(15) 0.0277(17) -0.0071(13) -0.0032(13) -0.0018(12)
C13 0.0219(16) 0.0250(17) 0.0206(16) -0.0027(13) 0.0002(13) -0.0001(13)
C6 0.0214(16) 0.0224(16) 0.0225(17) -0.0055(13) -0.0003(13) 0.0019(13)
C41 0.0331(19) 0.033(2) 0.0180(17) 0.0028(14) 0.0080(14) 0.0086(15)
C75 0.0199(16) 0.0318(19) 0.0239(17) 0.0001(14) -0.0020(13) -0.0048(14)
C38 0.032(2) 0.042(2) 0.030(2) -0.0084(17) 0.0052(16) -0.0023(17)
C23 0.0197(16) 0.0158(15) 0.0286(18) -0.0044(13) 0.0010(13) -0.0037(12)
C47 0.034(2) 0.0270(19) 0.042(2) -0.0105(16) 0.0134(17) 0.0010(16)
C60 0.0344(19) 0.0245(17) 0.0259(18) -0.0032(14) 0.0008(15) -0.0114(15)
C72 0.0279(18) 0.0264(17) 0.0270(18) -0.0122(14) -0.0034(14) -0.0030(14)
C54 0.0243(17) 0.036(2) 0.040(2) -0.0201(17) 0.0072(15) 0.0002(15)
C37 0.0280(18) 0.036(2) 0.0230(18) -0.0023(15) 0.0083(14) -0.0001(15)
C28 0.0207(15) 0.0175(15) 0.0232(17) -0.0010(13) 0.0019(13) -0.0031(12)
C0 0.035(2) 0.047(2) 0.0241(19) -0.0046(17) 0.0074(15) 0.0139(18)
C44 0.059(3) 0.0172(17) 0.034(2) -0.0007(15) 0.0199(19) 0.0078(17)
C39 0.029(2) 0.067(3) 0.0231(19) -0.0047(18) 0.0037(15) 0.0050(19)
C45 0.063(3) 0.0218(19) 0.044(2) -0.0135(17) 0.021(2) -0.0070(18)
C46 0.048(2) 0.031(2) 0.053(3) -0.0164(19) 0.021(2) -0.0076(18)
C79 0.049(3) 0.047(3) 0.047(3) -0.019(2) 0.011(2) -0.004(2)
C80 0.052(3) 0.077(4) 0.056(3) -0.040(3) -0.007(2) 0.010(3)

loop_
_atom_type_symbol
_atom_type_description
_atom_type_scat_dispersion_real
_atom_type_scat_dispersion_imag
_atom_type_scat_source
C C 0.0033 0.0016 'International Tables Vol C Tables 4.2.6.8 and 6.1.1.4'
H H 0.0000 0.0000 'International Tables Vol C Tables 4.2.6.8 and 6.1.1.4'
N N 0.0061 0.0033 'International Tables Vol C Tables 4.2.6.8 and 6.1.1.4'
O O 0.0106 0.0060 'International Tables Vol C Tables 4.2.6.8 and 6.1.1.4'
Cl Cl 0.1484 0.1585 'International Tables Vol C Tables 4.2.6.8 and 6.1.1.4'

loop_
_geom_angle_atom_site_label_1
_geom_angle_atom_site_label_2
_geom_angle_atom_site_label_3
_geom_angle
_geom_angle_site_symmetry_1
_geom_angle_site_symmetry_3
_geom_angle_publ_flag
C25 O3 C24 117.5(2) . . ?
C14 O2 C13 116.5(2) . . ?
C3 O1 C2 117.9(2) . . ?
C33 N5 C11 113.9(2) . . ?
C33 N5 C22 109.4(2) . . ?
C11 N5 C22 114.9(2) . . ?
C32 N4 C31 109.2(2) . . ?
C32 N4 C49 111.0(2) . . ?
C31 N4 C49 109.0(2) . . ?
C10 N2 C9 109.7(2) . . ?
C10 N2 C34 113.2(2) . . ?
C9 N2 C34 109.6(2) . . ?
C43 C42 C41 122.4(3) . . ?
C21 N3 C20 108.6(2) . . ?
C21 N3 C64 112.9(2) . . ?
C20 N3 C64 113.2(2) . . ?
C1 N1 C23 110.0(2) . . ?
C1 N1 C12 109.4(2) . . ?
C23 N1 C12 112.0(2) . . ?
C25 C26 C27 119.0(3) . . ?
C50 C63 C58 120.3(3) . . ?
C50 C63 C62 122.3(3) . . ?
C58 C63 C62 117.4(3) . . ?
C66 C65 C78 119.7(3) . . ?
C66 C65 C64 121.6(3) . . ?
C78 C65 C64 118.7(3) . . ?
C14 C19 C18 120.3(3) . . ?
C17 C18 C19 120.0(3) . . ?
C17 C18 C20 122.1(3) . . ?
C19 C18 C20 117.9(3) . . ?
C65 C78 C77 122.9(3) . . ?
C65 C78 C73 119.9(3) . . ?
C77 C78 C73 117.1(3) . . ?
N3 C20 C18 110.5(2) . . ?
O1 C3 C8 125.1(3) . . ?
O1 C3 C4 114.7(3) . . ?
C8 C3 C4 120.2(3) . . ?
N5 C22 C21 115.0(2) . . ?
C63 C50 C51 119.0(3) . . ?
C63 C50 C49 119.4(3) . . ?
C51 C50 C49 121.6(3) . . ?
C16 C15 C14 119.5(3) . . ?
C50 C51 C56 120.0(3) . . ?
C50 C51 C52 122.8(3) . . ?
C56 C51 C52 117.2(3) . . ?
N3 C21 C22 115.0(3) . . ?
C68 C67 C66 121.8(3) . . ?
O3 C25 C26 124.7(3) . . ?
O3 C25 C30 115.2(3) . . ?
C26 C25 C30 120.2(3) . . ?
C30 C29 C28 119.4(3) . . ?
C30 C29 C31 119.3(3) . . ?
C28 C29 C31 121.4(3) . . ?
C42 C43 C44 121.8(3) . . ?
C42 C43 C48 119.8(3) . . ?
C44 C43 C48 118.3(4) . . ?
O2 C14 C19 123.9(3) . . ?
O2 C14 C15 116.1(3) . . ?
C19 C14 C15 119.9(3) . . ?
C72 C71 C70 121.1(3) . . ?
C72 C71 C66 119.8(3) . . ?
C70 C71 C66 119.1(3) . . ?
C57 C58 C63 119.6(3) . . ?
C57 C58 C59 121.3(3) . . ?
C63 C58 C59 119.1(3) . . ?
C57 C56 C51 119.8(3) . . ?
C57 C56 C55 120.6(3) . . ?
C51 C56 C55 119.7(3) . . ?
N4 C49 C50 112.7(2) . . ?
C15 C16 C17 121.2(3) . . ?
C6 C7 C8 120.0(3) . . ?
C6 C7 C9 120.3(3) . . ?
C8 C7 C9 119.7(3) . . ?
N2 C10 C11 110.4(2) . . ?
C56 C57 C58 121.4(3) . . ?
C18 C17 C16 119.0(3) . . ?
C69 C70 C71 121.2(3) . . ?
N2 C9 C7 113.0(3) . . ?
C65 C66 C67 123.4(3) . . ?
C65 C66 C71 119.4(3) . . ?
C67 C66 C71 117.2(3) . . ?
C36 C35 C48 120.1(3) . . ?
C36 C35 C34 119.6(3) . . ?
C48 C35 C34 120.3(3) . . ?
N4 C32 C33 114.6(2) . . ?
N5 C33 C32 111.8(2) . . ?
C29 C30 C25 120.5(3) . . ?
C70 C69 C68 119.4(3) . . ?
C3 C8 C7 119.4(3) . . ?
N5 C11 C10 116.7(2) . . ?
C54 C55 C56 120.6(3) . . ?
N1 C1 C2 112.9(3) . . ?
O1 C2 C1 110.0(3) . . ?
N3 C64 C65 110.9(2) . . ?
C35 C48 C47 124.2(3) . . ?
C35 C48 C43 118.7(3) . . ?
C47 C48 C43 117.1(3) . . ?
C72 C73 C74 121.5(3) . . ?
C72 C73 C78 119.3(3) . . ?
C74 C73 C78 119.2(3) . . ?
C61 C62 C63 121.0(3) . . ?
N1 C12 C13 112.8(3) . . ?
C67 C68 C69 121.3(3) . . ?
C5 C4 C3 119.7(3) . . ?
C76 C77 C78 121.7(3) . . ?
C28 C27 C26 120.9(3) . . ?
C60 C59 C58 121.5(3) . . ?
N4 C31 C29 113.4(2) . . ?
C6 C5 C4 120.3(3) . . ?
C52 C53 C54 121.4(3) . . ?
N2 C34 C35 113.8(3) . . ?
C35 C36 C37 122.6(3) . . ?
C35 C36 C41 120.4(3) . . ?
C37 C36 C41 117.0(3) . . ?
C53 C52 C51 121.1(3) . . ?
C75 C74 C73 121.3(3) . . ?
C77 C76 C75 120.5(3) . . ?
C62 C61 C60 121.0(3) . . ?
O3 C24 C23 107.8(2) . . ?
O2 C13 C12 109.9(3) . . ?
C7 C6 C5 120.3(3) . . ?
C42 C41 C36 118.6(3) . . ?
C42 C41 C0 122.0(3) . . ?
C36 C41 C0 119.3(3) . . ?
C74 C75 C76 120.0(3) . . ?
C37 C38 C39 120.7(4) . . ?
N1 C23 C24 113.7(3) . . ?
C46 C47 C48 122.2(4) . . ?
C59 C60 C61 119.9(3) . . ?
C73 C72 C71 121.8(3) . . ?
C55 C54 C53 120.0(3) . . ?
C38 C37 C36 121.8(3) . . ?
C27 C28 C29 120.0(3) . . ?
C39 C0 C41 121.4(4) . . ?
C45 C44 C43 122.5(4) . . ?
C0 C39 C38 119.7(4) . . ?
C44 C45 C46 119.5(4) . . ?
C47 C46 C45 120.4(4) . . ?
Cl2 C79 Cl1 110.6(2) . . ?
Cl3 C80 Cl4 112.8(3) . . ?

loop_
_geom_bond_atom_site_label_1
_geom_bond_atom_site_label_2
_geom_bond_distance
_geom_bond_site_symmetry_2
_geom_bond_publ_flag
Cl2 C79 1.765(5) . ?
Cl3 C80 1.739(5) . ?
Cl4 C80 1.770(5) . ?
Cl1 C79 1.775(5) . ?
O3 C25 1.372(4) . ?
O3 C24 1.424(4) . ?
O2 C14 1.370(4) . ?
O2 C13 1.442(4) . ?
O1 C3 1.372(4) . ?
O1 C2 1.434(4) . ?
N5 C33 1.460(4) . ?
N5 C11 1.456(4) . ?
N5 C22 1.463(4) . ?
N4 C32 1.463(4) . ?
N4 C31 1.476(4) . ?
N4 C49 1.483(4) . ?
N2 C10 1.462(4) . ?
N2 C9 1.457(4) . ?
N2 C34 1.476(4) . ?
C42 C43 1.383(6) . ?
C42 C41 1.387(5) . ?
N3 C21 1.468(4) . ?
N3 C20 1.464(4) . ?
N3 C64 1.477(4) . ?
N1 C1 1.458(4) . ?
N1 C23 1.467(4) . ?
N1 C12 1.469(4) . ?
C26 C25 1.389(4) . ?
C26 C27 1.390(5) . ?
C63 C50 1.412(4) . ?
C63 C58 1.429(4) . ?
C63 C62 1.437(4) . ?
C65 C66 1.419(4) . ?
C65 C78 1.409(4) . ?
C65 C64 1.518(4) . ?
C19 C14 1.390(4) . ?
C19 C18 1.399(4) . ?
C18 C17 1.386(4) . ?
C18 C20 1.517(4) . ?
C78 C77 1.436(4) . ?
C78 C73 1.440(4) . ?
C3 C8 1.390(5) . ?
C3 C4 1.398(5) . ?
C22 C21 1.522(4) . ?
C50 C51 1.423(4) . ?
C50 C49 1.501(4) . ?
C15 C16 1.374(5) . ?
C15 C14 1.399(4) . ?
C51 C56 1.429(4) . ?
C51 C52 1.434(5) . ?
C67 C68 1.357(5) . ?
C67 C66 1.425(4) . ?
C25 C30 1.390(4) . ?
C29 C30 1.381(5) . ?
C29 C28 1.397(5) . ?
C29 C31 1.513(4) . ?
C43 C44 1.426(5) . ?
C43 C48 1.450(5) . ?
C71 C72 1.385(5) . ?
C71 C70 1.440(4) . ?
C71 C66 1.437(4) . ?
C58 C57 1.395(5) . ?
C58 C59 1.434(5) . ?
C56 C57 1.386(5) . ?
C56 C55 1.438(5) . ?
C16 C17 1.409(5) . ?
C7 C6 1.380(5) . ?
C7 C8 1.404(5) . ?
C7 C9 1.515(4) . ?
C10 C11 1.537(4) . ?
C70 C69 1.360(5) . ?
C35 C36 1.407(5) . ?
C35 C48 1.419(5) . ?
C35 C34 1.508(4) . ?
C32 C33 1.517(4) . ?
C69 C68 1.417(5) . ?
C55 C54 1.353(5) . ?
C1 C2 1.532(5) . ?
C48 C47 1.418(6) . ?
C73 C72 1.386(5) . ?
C73 C74 1.425(5) . ?
C62 C61 1.360(5) . ?
C12 C13 1.517(4) . ?
C4 C5 1.382(5) . ?
C77 C76 1.355(5) . ?
C27 C28 1.374(4) . ?
C59 C60 1.342(5) . ?
C5 C6 1.389(5) . ?
C53 C52 1.360(5) . ?
C53 C54 1.411(5) . ?
C36 C37 1.428(5) . ?
C36 C41 1.443(5) . ?
C74 C75 1.355(5) . ?
C76 C75 1.425(5) . ?
C61 C60 1.417(5) . ?
C24 C23 1.510(4) . ?
C41 C0 1.424(6) . ?
C38 C37 1.365(5) . ?
C38 C39 1.417(6) . ?
C47 C46 1.364(5) . ?
C0 C39 1.361(6) . ?
C44 C45 1.343(6) . ?
C45 C46 1.423(6) . ?

loop_
_cod_related_entry_id
_cod_related_entry_database
_cod_related_entry_code
1 ChemSpider 30652776
